data_7153004
loop_
_publ_author_name
'Jennings, W. Brian'
'O'Connell, Niamh'
'Malone, John F.'
'Boyd, Derek R.'

_publ_section_title
;
 An evaluation of substituent effects on aromatic edge-to-face
 interactions and CF-\p versus CH-\p interactions using an imino torsion
 balance model.
;
_journal_issue 32
_journal_name_full 'Organic &amp; biomolecular chemistry'
_journal_page_first 5278
_journal_page_last 5291
_journal_paper_doi 10.1039/c3ob40535d
_journal_volume 11
_journal_year 2013
_chemical_absolute_configuration syn
_chemical_formula_moiety 'C21 H25 N O3'
_chemical_formula_sum 'C21 H25 N O3'
_chemical_formula_weight 339.42
_chemical_name_systematic
;
?
;
_space_group_IT_number 19
_symmetry_cell_setting orthorhombic
_symmetry_space_group_name_Hall 'P 2ac 2ab'
_symmetry_space_group_name_H-M 'P 21 21 21'
_atom_sites_solution_hydrogens difmap
_atom_sites_solution_primary direct
_atom_sites_solution_secondary difmap
_audit_creation_method SHELXL-97
_cell_angle_alpha 90.00
_cell_angle_beta 90.00
_cell_angle_gamma 90.00
_cell_formula_units_Z 8
_cell_length_a 9.746(2)
_cell_length_b 17.508(3)
_cell_length_c 25.813(7)
_cell_measurement_reflns_used 41
_cell_measurement_temperature 293(2)
_cell_measurement_theta_max 12.50
_cell_measurement_theta_min 2.85
_cell_volume 4404.5(17)
_computing_cell_refinement 'Bruker XSCANS'
_computing_data_collection 'Bruker XSCANS'
_computing_data_reduction 'Bruker XSCANS'
_computing_molecular_graphics 'Bruker SHELXTL'
_computing_publication_material 'SHELXL-97 (Sheldrick, 1997)'
_computing_structure_refinement 'SHELXL-97 (Sheldrick, 1997)'
_computing_structure_solution 'SHELXS-97 (Sheldrick, 1990)'
_diffrn_ambient_temperature 293(2)
_diffrn_measured_fraction_theta_full 0.994
_diffrn_measured_fraction_theta_max 0.994
_diffrn_measurement_device_type 'Bruker P4 diffractometer'
_diffrn_measurement_method 'omega scans'
_diffrn_radiation_monochromator graphite
_diffrn_radiation_source 'fine-focus sealed tube'
_diffrn_radiation_type MoK\a
_diffrn_radiation_wavelength 0.71073
_diffrn_reflns_av_R_equivalents 0.0183
_diffrn_reflns_av_sigmaI/netI 0.0722
_diffrn_reflns_limit_h_max 11
_diffrn_reflns_limit_h_min -1
_diffrn_reflns_limit_k_max 1
_diffrn_reflns_limit_k_min -20
_diffrn_reflns_limit_l_max 30
_diffrn_reflns_limit_l_min -1
_diffrn_reflns_number 5397
_diffrn_reflns_theta_full 24.99
_diffrn_reflns_theta_max 24.99
_diffrn_reflns_theta_min 2.23
_diffrn_standards_interval_count 97
_diffrn_standards_number 3
_exptl_absorpt_coefficient_mu 0.068
_exptl_absorpt_correction_type none
_exptl_crystal_colour colourless
_exptl_crystal_density_diffrn 1.024
_exptl_crystal_density_method 'not measured'
_exptl_crystal_description blocks
_exptl_crystal_F_000 1456
_exptl_crystal_size_max 0.80
_exptl_crystal_size_mid 0.40
_exptl_crystal_size_min 0.38
_refine_diff_density_max 0.717
_refine_diff_density_min -0.266
_refine_diff_density_rms 0.105
_refine_ls_abs_structure_details 'Flack H D (1983), Acta Cryst. A39, 876-881'
_refine_ls_abs_structure_Flack -3(4)
_refine_ls_extinction_method none
_refine_ls_goodness_of_fit_ref 1.023
_refine_ls_hydrogen_treatment constr
_refine_ls_matrix_type full
_refine_ls_number_parameters 461
_refine_ls_number_reflns 5159
_refine_ls_number_restraints 0
_refine_ls_restrained_S_all 1.023
_refine_ls_R_factor_all 0.1699
_refine_ls_R_factor_gt 0.0967
_refine_ls_shift/su_max 0.000
_refine_ls_shift/su_mean 0.000
_refine_ls_structure_factor_coef Fsqd
_refine_ls_weighting_details 'calc w=1/[\s^2^(Fo^2^)+(0.1888P)^2^+0.0000P] where P=(Fo^2^+2Fc^2^)/3'
_refine_ls_weighting_scheme calc
_refine_ls_wR_factor_gt 0.2539
_refine_ls_wR_factor_ref 0.3081
_reflns_number_gt 2646
_reflns_number_total 5159
_reflns_threshold_expression >2sigma(I)
_cod_data_source_file c3ob40535d.txt
_cod_data_source_block imine_10
_cod_original_cell_volume 4404.8(18)
_cod_original_sg_symbol_H-M P2(1)2(1)2(1)
_cod_database_code 7153004

loop_
_symmetry_equiv_pos_as_xyz
'x, y, z'
'-x+1/2, -y, z+1/2'
'-x, y+1/2, -z+1/2'
'x+1/2, -y+1/2, -z'

loop_
_atom_site_label
_atom_site_type_symbol
_atom_site_fract_x
_atom_site_fract_y
_atom_site_fract_z
_atom_site_U_iso_or_equiv
_atom_site_adp_type
_atom_site_occupancy
_atom_site_symmetry_multiplicity
_atom_site_calc_flag
_atom_site_refinement_flags
C1A C 0.2783(8) -1.0617(4) -1.2373(3) 0.0541(19) Uani 1 1 d .
C2A C 0.2915(9) -0.9881(5) -1.2560(4) 0.066(2) Uani 1 1 d .
H2A H 0.2980 -0.9472 -1.2331 0.079 Uiso 1 1 calc R
C3A C 0.2950(10) -0.9755(7) -1.3082(5) 0.090(3) Uani 1 1 d .
H3A H 0.3049 -0.9260 -1.3207 0.107 Uiso 1 1 calc R
C4A C 0.2837(10) -1.0360(8) -1.3429(4) 0.091(3) Uani 1 1 d .
H4A H 0.2866 -1.0270 -1.3784 0.109 Uiso 1 1 calc R
C5A C 0.2686(11) -1.1076(7) -1.3248(4) 0.086(3) Uani 1 1 d .
H5A H 0.2595 -1.1481 -1.3479 0.103 Uiso 1 1 calc R
C6A C 0.2666(9) -1.1212(5) -1.2727(3) 0.069(2) Uani 1 1 d .
H6A H 0.2571 -1.1710 -1.2607 0.083 Uiso 1 1 calc R
C7A C 0.2803(8) -1.0792(4) -1.1801(3) 0.0523(19) Uani 1 1 d .
C8A C 0.1444(9) -1.0748(5) -1.1494(4) 0.071(3) Uani 1 1 d .
C9A C 0.0884(14) -0.9909(6) -1.1524(6) 0.133(5) Uani 1 1 d .
H9A1 H 0.0577 -0.9804 -1.1870 0.199 Uiso 1 1 calc R
H9A2 H 0.1602 -0.9558 -1.1432 0.199 Uiso 1 1 calc R
H9A3 H 0.0131 -0.9852 -1.1287 0.199 Uiso 1 1 calc R
C10A C 0.0388(10) -1.1290(6) -1.1737(5) 0.093(3) Uani 1 1 d .
H10A H 0.0724 -1.1805 -1.1720 0.139 Uiso 1 1 calc R
H10B H 0.0240 -1.1150 -1.2092 0.139 Uiso 1 1 calc R
H10C H -0.0461 -1.1254 -1.1550 0.139 Uiso 1 1 calc R
C11A C 0.1640(12) -1.0989(8) -1.0935(4) 0.104(4) Uani 1 1 d .
H11A H 0.2243 -1.0635 -1.0765 0.156 Uiso 1 1 calc R
H11B H 0.2033 -1.1491 -1.0924 0.156 Uiso 1 1 calc R
H11C H 0.0768 -1.0992 -1.0762 0.156 Uiso 1 1 calc R
N1A N 0.3886(7) -1.0976(4) -1.1557(2) 0.0563(17) Uani 1 1 d .
C12A C 0.5205(8) -1.0992(4) -1.1817(3) 0.056(2) Uani 1 1 d .
H12A H 0.5088 -1.0805 -1.2172 0.068 Uiso 1 1 calc R
C13A C 0.5735(9) -1.1804(5) -1.1836(3) 0.058(2) Uani 1 1 d .
O13A O 0.5081(7) -1.2363(3) -1.1747(3) 0.093(2) Uani 1 1 d .
C14A C 0.7608(11) -1.2595(5) -1.2072(5) 0.097(3) Uani 1 1 d .
H14A H 0.7061 -1.2880 -1.2314 0.146 Uiso 1 1 calc R
H14B H 0.7631 -1.2858 -1.1746 0.146 Uiso 1 1 calc R
H1C H 0.8525 -1.2545 -1.2204 0.146 Uiso 1 1 calc R
O14A O 0.7011(6) -1.1836(3) -1.2000(2) 0.0698(16) Uani 1 1 d .
C15A C 0.6209(9) -1.0454(4) -1.1526(3) 0.065(2) Uani 1 1 d .
H15A H 0.6277 -1.0614 -1.1167 0.078 Uiso 1 1 calc R
H15B H 0.7114 -1.0494 -1.1680 0.078 Uiso 1 1 calc R
C16A C 0.5735(9) -0.9630(4) -1.1547(3) 0.056(2) Uani 1 1 d .
C17A C 0.4881(10) -0.9317(5) -1.1183(3) 0.068(2) Uani 1 1 d .
H17A H 0.4607 -0.9619 -1.0905 0.082 Uiso 1 1 calc R
C18A C 0.4411(10) -0.8579(5) -1.1209(3) 0.067(2) Uani 1 1 d .
H18A H 0.3835 -0.8390 -1.0952 0.080 Uiso 1 1 calc R
C19A C 0.4796(8) -0.8121(4) -1.1617(3) 0.057(2) Uani 1 1 d .
O19A O 0.4358(7) -0.7377(3) -1.1663(3) 0.0770(18) Uani 1 1 d .
H19A H 0.4725 -0.7179 -1.1916 0.116 Uiso 1 1 calc R
C20A C 0.5644(9) -0.8409(4) -1.1991(3) 0.063(2) Uani 1 1 d .
H20A H 0.5899 -0.8105 -1.2271 0.075 Uiso 1 1 calc R
C21A C 0.6130(8) -0.9160(5) -1.1955(3) 0.062(2) Uani 1 1 d .
H21A H 0.6725 -0.9346 -1.2206 0.074 Uiso 1 1 calc R
C1B C 0.0999(9) -1.5790(5) -1.0417(3) 0.062(2) Uani 1 1 d .
C2B C 0.0843(13) -1.5020(6) -1.0488(4) 0.096(3) Uani 1 1 d .
H2B H 0.1545 -1.4713 -1.0616 0.115 Uiso 1 1 calc R
C3B C -0.051(2) -1.4713(10) -1.0350(6) 0.149(8) Uani 1 1 d .
H3B H -0.0658 -1.4190 -1.0383 0.178 Uiso 1 1 calc R
C4B C -0.1554(18) -1.5145(17) -1.0178(6) 0.156(10) Uani 1 1 d .
H4B H -0.2399 -1.4928 -1.0098 0.187 Uiso 1 1 calc R
C5B C -0.1336(16) -1.5920(14) -1.0122(5) 0.139(7) Uani 1 1 d .
H5B H -0.2035 -1.6234 -0.9999 0.167 Uiso 1 1 calc R
C6B C -0.0103(11) -1.6221(8) -1.0246(4) 0.088(3) Uani 1 1 d .
H6B H 0.0012 -1.6746 -1.0215 0.105 Uiso 1 1 calc R
C7B C 0.2301(9) -1.6163(4) -1.0560(3) 0.058(2) Uani 1 1 d .
C8B C 0.3446(10) -1.6192(6) -1.0166(4) 0.077(3) Uani 1 1 d .
C9B C 0.3863(19) -1.5322(9) -1.0047(8) 0.193(9) Uani 1 1 d .
H9B1 H 0.3049 -1.5015 -1.0024 0.290 Uiso 1 1 calc R
H9B2 H 0.4435 -1.5133 -1.0322 0.290 Uiso 1 1 calc R
H9B3 H 0.4355 -1.5298 -0.9725 0.290 Uiso 1 1 calc R
C10B C 0.2922(15) -1.6668(11) -0.9695(5) 0.166(7) Uani 1 1 d .
H10D H 0.2816 -1.7192 -0.9797 0.249 Uiso 1 1 calc R
H10E H 0.2053 -1.6470 -0.9582 0.249 Uiso 1 1 calc R
H10F H 0.3573 -1.6635 -0.9417 0.249 Uiso 1 1 calc R
C11B C 0.4712(12) -1.6589(8) -1.0369(4) 0.109(4) Uani 1 1 d .
H11D H 0.5094 -1.6297 -1.0649 0.164 Uiso 1 1 calc R
H11E H 0.4470 -1.7089 -1.0491 0.164 Uiso 1 1 calc R
H11F H 0.5377 -1.6633 -1.0096 0.164 Uiso 1 1 calc R
N1B N 0.2475(6) -1.6507(3) -1.0988(3) 0.0533(16) Uani 1 1 d .
C12B C 0.1371(8) -1.6492(4) -1.1377(3) 0.0518(19) Uani 1 1 d .
H12B H 0.0609 -1.6189 -1.1239 0.062 Uiso 1 1 calc R
C13B C 0.0882(9) -1.7307(5) -1.1453(3) 0.057(2) Uani 1 1 d .
O13B O 0.1134(9) -1.7826(4) -1.1186(3) 0.105(3) Uani 1 1 d .
C14B C -0.0633(12) -1.8073(5) -1.1946(5) 0.105(4) Uani 1 1 d .
H14D H -0.1268 -1.8175 -1.1671 0.157 Uiso 1 1 calc R
H14E H 0.0043 -1.8471 -1.1959 0.157 Uiso 1 1 calc R
H1F H -0.1117 -1.8053 -1.2270 0.157 Uiso 1 1 calc R
O14B O 0.0031(7) -1.7355(3) -1.1855(3) 0.0838(19) Uani 1 1 d .
C15B C 0.1895(9) -1.6109(4) -1.1878(3) 0.060(2) Uani 1 1 d .
H15C H 0.2767 -1.6335 -1.1976 0.072 Uiso 1 1 calc R
H15D H 0.1248 -1.6205 -1.2156 0.072 Uiso 1 1 calc R
C16B C 0.2076(8) -1.5253(4) -1.1812(3) 0.0520(19) Uani 1 1 d .
C17B C 0.3308(9) -1.4929(4) -1.1698(3) 0.062(2) Uani 1 1 d .
H17B H 0.4074 -1.5241 -1.1660 0.075 Uiso 1 1 calc R
C18B C 0.3452(9) -1.4136(5) -1.1636(4) 0.073(3) Uani 1 1 d .
H18B H 0.4308 -1.3929 -1.1562 0.088 Uiso 1 1 calc R
C19B C 0.2337(9) -1.3668(4) -1.1686(4) 0.070(2) Uani 1 1 d .
O19B O 0.2380(8) -1.2899(3) -1.1640(4) 0.108(3) Uani 1 1 d .
H19B H 0.3166 -1.2764 -1.1573 0.162 Uiso 1 1 calc R
C20B C 0.1063(9) -1.3998(5) -1.1788(4) 0.080(3) Uani 1 1 d .
H20B H 0.0293 -1.3687 -1.1815 0.096 Uiso 1 1 calc R
C21B C 0.0925(9) -1.4769(5) -1.1851(3) 0.068(2) Uani 1 1 d .
H21B H 0.0065 -1.4976 -1.1919 0.082 Uiso 1 1 calc R

loop_
_atom_site_aniso_label
_atom_site_aniso_U_11
_atom_site_aniso_U_22
_atom_site_aniso_U_33
_atom_site_aniso_U_23
_atom_site_aniso_U_13
_atom_site_aniso_U_12
C1A 0.042(4) 0.060(5) 0.060(5) -0.003(4) -0.011(4) -0.001(4)
C2A 0.061(5) 0.063(5) 0.073(6) 0.001(4) -0.005(5) 0.002(5)
C3A 0.057(6) 0.093(7) 0.118(9) 0.028(7) -0.008(6) -0.003(6)
C4A 0.058(6) 0.138(10) 0.076(6) 0.002(8) 0.005(5) 0.000(7)
C5A 0.087(7) 0.102(8) 0.069(6) -0.022(6) -0.007(6) -0.013(7)
C6A 0.075(6) 0.058(5) 0.074(6) -0.013(4) -0.006(5) -0.010(5)
C7A 0.048(4) 0.040(4) 0.069(5) -0.010(4) 0.000(4) -0.006(4)
C8A 0.052(5) 0.066(5) 0.094(7) -0.019(5) 0.011(5) 0.002(4)
C9A 0.110(10) 0.075(7) 0.213(15) -0.022(8) 0.062(11) 0.018(7)
C10A 0.060(6) 0.104(8) 0.115(8) -0.012(7) -0.007(6) -0.017(6)
C11A 0.093(8) 0.156(10) 0.063(6) -0.001(7) 0.021(6) -0.007(8)
N1A 0.050(4) 0.060(4) 0.059(4) -0.005(3) -0.002(3) -0.004(3)
C12A 0.047(4) 0.055(5) 0.068(5) -0.001(4) -0.010(4) 0.001(4)
C13A 0.055(5) 0.056(5) 0.064(5) -0.002(4) -0.004(4) -0.013(4)
O13A 0.079(4) 0.060(4) 0.139(6) 0.000(4) 0.017(5) -0.014(4)
C14A 0.082(7) 0.059(5) 0.151(10) -0.014(6) 0.009(8) 0.017(5)
O14A 0.058(4) 0.052(3) 0.100(4) 0.010(3) 0.012(3) 0.002(3)
C15A 0.060(5) 0.055(5) 0.079(6) 0.000(4) -0.017(5) 0.000(4)
C16A 0.058(5) 0.050(4) 0.060(5) -0.005(4) -0.009(5) -0.005(4)
C17A 0.092(7) 0.061(5) 0.051(5) 0.000(4) -0.001(5) 0.000(5)
C18A 0.079(6) 0.051(5) 0.070(5) -0.009(4) 0.006(5) 0.000(5)
C19A 0.051(5) 0.060(5) 0.059(5) -0.008(4) 0.003(4) 0.002(4)
O19A 0.081(4) 0.055(3) 0.095(5) 0.011(3) 0.008(4) 0.012(3)
C20A 0.064(5) 0.050(5) 0.074(5) 0.010(4) 0.010(5) -0.009(4)
C21A 0.052(5) 0.060(5) 0.074(6) -0.005(4) 0.007(4) -0.007(4)
C1B 0.064(6) 0.075(6) 0.046(4) -0.015(4) -0.011(4) 0.016(5)
C2B 0.100(9) 0.088(8) 0.100(8) -0.027(6) 0.000(7) 0.031(7)
C3B 0.183(18) 0.127(12) 0.136(13) -0.068(10) -0.066(13) 0.094(14)
C4B 0.077(9) 0.31(3) 0.083(9) -0.073(15) -0.016(8) 0.039(16)
C5B 0.079(10) 0.26(2) 0.075(8) -0.005(12) 0.011(7) 0.022(13)
C6B 0.062(6) 0.141(10) 0.060(5) -0.002(6) 0.001(5) 0.003(7)
C7B 0.062(5) 0.051(4) 0.061(5) 0.000(4) -0.003(4) -0.002(4)
C8B 0.066(6) 0.090(7) 0.074(6) -0.017(5) -0.025(5) 0.003(6)
C9B 0.162(15) 0.130(12) 0.29(2) -0.085(13) -0.146(16) 0.033(11)
C10B 0.103(10) 0.31(2) 0.085(8) 0.062(11) -0.010(7) 0.038(14)
C11B 0.075(7) 0.160(12) 0.093(7) -0.003(8) -0.029(6) 0.016(9)
N1B 0.046(4) 0.052(3) 0.061(4) 0.001(3) -0.003(3) 0.002(3)
C12B 0.050(5) 0.049(4) 0.056(5) 0.000(4) -0.006(4) 0.000(4)
C13B 0.059(5) 0.052(5) 0.062(5) 0.003(4) -0.009(5) 0.002(4)
O13B 0.123(6) 0.066(4) 0.125(6) 0.024(4) -0.048(5) -0.017(5)
C14B 0.095(8) 0.066(6) 0.154(11) -0.005(6) -0.030(8) -0.017(6)
O14B 0.082(4) 0.062(4) 0.107(5) -0.001(3) -0.039(4) -0.011(3)
C15B 0.064(5) 0.067(5) 0.050(4) 0.003(4) 0.002(4) 0.008(4)
C16B 0.049(5) 0.050(4) 0.057(4) 0.009(4) 0.001(4) -0.003(4)
C17B 0.050(5) 0.057(5) 0.080(6) 0.004(5) 0.002(4) 0.011(4)
C18B 0.055(5) 0.056(5) 0.108(7) -0.001(5) 0.006(5) -0.011(5)
C19B 0.062(6) 0.048(5) 0.099(7) 0.014(5) 0.010(5) 0.004(5)
O19B 0.093(5) 0.048(3) 0.183(7) 0.007(4) 0.020(6) 0.001(4)
C20B 0.051(5) 0.058(5) 0.129(8) 0.032(5) 0.008(6) 0.010(5)
C21B 0.044(5) 0.076(6) 0.084(6) 0.026(5) 0.001(5) -0.001(5)

loop_
_atom_type_symbol
_atom_type_description
_atom_type_scat_dispersion_real
_atom_type_scat_dispersion_imag
_atom_type_scat_source
C C 0.0033 0.0016 'International Tables Vol C Tables 4.2.6.8 and 6.1.1.4'
H H 0.0000 0.0000 'International Tables Vol C Tables 4.2.6.8 and 6.1.1.4'
N N 0.0061 0.0033 'International Tables Vol C Tables 4.2.6.8 and 6.1.1.4'
O O 0.0106 0.0060 'International Tables Vol C Tables 4.2.6.8 and 6.1.1.4'

loop_
_geom_angle_atom_site_label_1
_geom_angle_atom_site_label_2
_geom_angle_atom_site_label_3
_geom_angle
C2A C1A C6A 118.5(8)
C2A C1A C7A 122.0(7)
C6A C1A C7A 119.4(7)
C3A C2A C1A 119.8(9)
C3A C2A H2A 120.1
C1A C2A H2A 120.1
C2A C3A C4A 120.7(10)
C2A C3A H3A 119.7
C4A C3A H3A 119.7
C5A C4A C3A 119.7(10)
C5A C4A H4A 120.2
C3A C4A H4A 120.2
C4A C5A C6A 120.4(9)
C4A C5A H5A 119.8
C6A C5A H5A 119.8
C5A C6A C1A 121.0(9)
C5A C6A H6A 119.5
C1A C6A H6A 119.5
N1A C7A C1A 123.2(7)
N1A C7A C8A 118.0(7)
C1A C7A C8A 118.8(8)
C11A C8A C10A 107.6(9)
C11A C8A C7A 111.5(8)
C10A C8A C7A 109.6(7)
C11A C8A C9A 110.5(9)
C10A C8A C9A 109.0(9)
C7A C8A C9A 108.7(8)
C8A C9A H9A1 109.5
C8A C9A H9A2 109.5
H9A1 C9A H9A2 109.5
C8A C9A H9A3 109.5
H9A1 C9A H9A3 109.5
H9A2 C9A H9A3 109.5
C8A C10A H10A 109.5
C8A C10A H10B 109.5
H10A C10A H10B 109.5
C8A C10A H10C 109.5
H10A C10A H10C 109.5
H10B C10A H10C 109.5
C8A C11A H11A 109.5
C8A C11A H11B 109.5
H11A C11A H11B 109.5
C8A C11A H11C 109.5
H11A C11A H11C 109.5
H11B C11A H11C 109.5
C7A N1A C12A 120.7(7)
N1A C12A C13A 109.6(6)
N1A C12A C15A 108.8(6)
C13A C12A C15A 111.7(6)
N1A C12A H12A 108.9
C13A C12A H12A 108.9
C15A C12A H12A 108.9
O13A C13A O14A 122.2(8)
O13A C13A C12A 125.7(8)
O14A C13A C12A 111.9(7)
O14A C14A H14A 109.5
O14A C14A H14B 109.5
H14A C14A H14B 109.5
O14A C14A H1C 109.5
H14A C14A H1C 109.5
H14B C14A H1C 109.5
C13A O14A C14A 117.2(7)
C16A C15A C12A 111.6(7)
C16A C15A H15A 109.3
C12A C15A H15A 109.3
C16A C15A H15B 109.3
C12A C15A H15B 109.3
H15A C15A H15B 108.0
C17A C16A C21A 116.8(8)
C17A C16A C15A 122.7(8)
C21A C16A C15A 120.5(8)
C16A C17A C18A 123.1(8)
C16A C17A H17A 118.4
C18A C17A H17A 118.4
C17A C18A C19A 119.6(8)
C17A C18A H18A 120.2
C19A C18A H18A 120.2
C20A C19A O19A 118.3(7)
C20A C19A C18A 119.4(8)
O19A C19A C18A 122.3(7)
C19A O19A H19A 109.5
C19A C20A C21A 120.2(8)
C19A C20A H20A 119.9
C21A C20A H20A 119.9
C16A C21A C20A 120.9(8)
C16A C21A H21A 119.6
C20A C21A H21A 119.6
C2B C1B C6B 119.6(10)
C2B C1B C7B 119.8(10)
C6B C1B C7B 120.4(9)
C1B C2B C3B 115.2(14)
C1B C2B H2B 122.4
C3B C2B H2B 122.4
C4B C3B C2B 123.7(16)
C4B C3B H3B 118.2
C2B C3B H3B 118.2
C3B C4B C5B 118.2(18)
C3B C4B H4B 120.9
C5B C4B H4B 120.9
C6B C5B C4B 119.6(19)
C6B C5B H5B 120.2
C4B C5B H5B 120.2
C5B C6B C1B 123.6(15)
C5B C6B H6B 118.2
C1B C6B H6B 118.2
N1B C7B C1B 122.9(7)
N1B C7B C8B 118.2(8)
C1B C7B C8B 118.7(7)
C11B C8B C7B 112.6(7)
C11B C8B C10B 107.0(10)
C7B C8B C10B 107.5(8)
C11B C8B C9B 107.2(11)
C7B C8B C9B 106.5(9)
C10B C8B C9B 116.2(12)
C8B C9B H9B1 109.5
C8B C9B H9B2 109.5
H9B1 C9B H9B2 109.5
C8B C9B H9B3 109.5
H9B1 C9B H9B3 109.5
H9B2 C9B H9B3 109.5
C8B C10B H10D 109.5
C8B C10B H10E 109.5
H10D C10B H10E 109.5
C8B C10B H10F 109.5
H10D C10B H10F 109.5
H10E C10B H10F 109.5
C8B C11B H11D 109.5
C8B C11B H11E 109.5
H11D C11B H11E 109.5
C8B C11B H11F 109.5
H11D C11B H11F 109.5
H11E C11B H11F 109.5
C7B N1B C12B 119.2(7)
N1B C12B C13B 107.5(6)
N1B C12B C15B 109.7(6)
C13B C12B C15B 113.8(6)
N1B C12B H12B 108.6
C13B C12B H12B 108.6
C15B C12B H12B 108.6
O13B C13B O14B 122.8(8)
O13B C13B C12B 126.1(8)
O14B C13B C12B 110.9(7)
O14B C14B H14D 109.5
O14B C14B H14E 109.5
H14D C14B H14E 109.5
O14B C14B H1F 109.5
H14D C14B H1F 109.5
H14E C14B H1F 109.5
C13B O14B C14B 117.7(7)
C16B C15B C12B 111.8(6)
C16B C15B H15C 109.3
C12B C15B H15C 109.3
C16B C15B H15D 109.3
C12B C15B H15D 109.3
H15C C15B H15D 107.9
C17B C16B C21B 117.9(7)
C17B C16B C15B 122.6(7)
C21B C16B C15B 119.5(7)
C16B C17B C18B 121.6(8)
C16B C17B H17B 119.2
C18B C17B H17B 119.2
C19B C18B C17B 120.1(8)
C19B C18B H18B 119.9
C17B C18B H18B 119.9
O19B C19B C18B 124.3(9)
O19B C19B C20B 117.2(8)
C18B C19B C20B 118.5(7)
C19B O19B H19B 109.5
C21B C20B C19B 121.3(8)
C21B C20B H20B 119.4
C19B C20B H20B 119.4
C20B C21B C16B 120.4(8)
C20B C21B H21B 119.8
C16B C21B H21B 119.8

loop_
_geom_bond_atom_site_label_1
_geom_bond_atom_site_label_2
_geom_bond_distance
C1A C2A 1.382(11)
C1A C6A 1.391(11)
C1A C7A 1.508(11)
C2A C3A 1.367(14)
C2A H2A 0.9300
C3A C4A 1.391(15)
C3A H3A 0.9300
C4A C5A 1.346(14)
C4A H4A 0.9300
C5A C6A 1.366(13)
C5A H5A 0.9300
C6A H6A 0.9300
C7A N1A 1.272(10)
C7A C8A 1.545(12)
C8A C11A 1.516(14)
C8A C10A 1.533(12)
C8A C9A 1.569(14)
C9A H9A1 0.9600
C9A H9A2 0.9600
C9A H9A3 0.9600
C10A H10A 0.9600
C10A H10B 0.9600
C10A H10C 0.9600
C11A H11A 0.9600
C11A H11B 0.9600
C11A H11C 0.9600
N1A C12A 1.451(10)
C12A C13A 1.513(11)
C12A C15A 1.553(11)
C12A H12A 0.9800
C13A O13A 1.190(9)
C13A O14A 1.315(10)
C14A O14A 1.463(10)
C14A H14A 0.9600
C14A H14B 0.9600
C14A H1C 0.9600
C15A C16A 1.516(11)
C15A H15A 0.9700
C15A H15B 0.9700
C16A C17A 1.369(11)
C16A C21A 1.390(11)
C17A C18A 1.372(11)
C17A H17A 0.9300
C18A C19A 1.376(11)
C18A H18A 0.9300
C19A C20A 1.368(11)
C19A O19A 1.376(9)
O19A H19A 0.8200
C20A C21A 1.401(11)
C20A H20A 0.9300
C21A H21A 0.9300
C1B C2B 1.368(14)
C1B C6B 1.384(14)
C1B C7B 1.475(12)
C2B C3B 1.47(2)
C2B H2B 0.9300
C3B C4B 1.34(3)
C3B H3B 0.9300
C4B C5B 1.38(2)
C4B H4B 0.9300
C5B C6B 1.351(19)
C5B H5B 0.9300
C6B H6B 0.9300
C7B N1B 1.269(10)
C7B C8B 1.512(12)
C8B C11B 1.511(15)
C8B C10B 1.559(15)
C8B C9B 1.605(17)
C9B H9B1 0.9600
C9B H9B2 0.9600
C9B H9B3 0.9600
C10B H10D 0.9600
C10B H10E 0.9600
C10B H10F 0.9600
C11B H11D 0.9600
C11B H11E 0.9600
C11B H11F 0.9600
N1B C12B 1.471(9)
C12B C13B 1.518(11)
C12B C15B 1.545(10)
C12B H12B 0.9800
C13B O13B 1.167(9)
C13B O14B 1.331(10)
C14B O14B 1.432(11)
C14B H14D 0.9600
C14B H14E 0.9600
C14B H1F 0.9600
C15B C16B 1.519(11)
C15B H15C 0.9700
C15B H15D 0.9700
C16B C17B 1.359(11)
C16B C21B 1.409(11)
C17B C18B 1.405(11)
C17B H17B 0.9300
C18B C19B 1.367(12)
C18B H18B 0.9300
C19B O19B 1.353(9)
C19B C20B 1.394(12)
O19B H19B 0.8200
C20B C21B 1.367(12)
C20B H20B 0.9300
C21B H21B 0.9300

loop_
_geom_torsion_atom_site_label_1
_geom_torsion_atom_site_label_2
_geom_torsion_atom_site_label_3
_geom_torsion_atom_site_label_4
_geom_torsion
C6A C1A C2A C3A -1.1(13)
C7A C1A C2A C3A 177.2(8)
C1A C2A C3A C4A 0.8(15)
C2A C3A C4A C5A 0.3(16)
C3A C4A C5A C6A -1.1(17)
C4A C5A C6A C1A 0.7(17)
C2A C1A C6A C5A 0.3(14)
C7A C1A C6A C5A -178.0(9)
C2A C1A C7A N1A -93.3(10)
C6A C1A C7A N1A 85.0(10)
C2A C1A C7A C8A 86.7(10)
C6A C1A C7A C8A -95.0(9)
N1A C7A C8A C11A -3.5(11)
C1A C7A C8A C11A 176.5(8)
N1A C7A C8A C10A -122.5(8)
C1A C7A C8A C10A 57.5(10)
N1A C7A C8A C9A 118.5(10)
C1A C7A C8A C9A -61.5(10)
C1A C7A N1A C12A 2.9(11)
C8A C7A N1A C12A -177.1(6)
C7A N1A C12A C13A -114.3(8)
C7A N1A C12A C15A 123.3(7)
N1A C12A C13A O13A 13.7(12)
C15A C12A C13A O13A 134.3(9)
N1A C12A C13A O14A -170.8(7)
C15A C12A C13A O14A -50.2(10)
O13A C13A O14A C14A 0.1(13)
C12A C13A O14A C14A -175.6(8)
N1A C12A C15A C16A -63.7(9)
C13A C12A C15A C16A 175.1(7)
C12A C15A C16A C17A 89.5(10)
C12A C15A C16A C21A -88.6(9)
C21A C16A C17A C18A 0.4(13)
C15A C16A C17A C18A -177.8(8)
C16A C17A C18A C19A 0.3(14)
C17A C18A C19A C20A 0.0(13)
C17A C18A C19A O19A -179.9(8)
O19A C19A C20A C21A 179.0(8)
C18A C19A C20A C21A -0.9(12)
C17A C16A C21A C20A -1.3(12)
C15A C16A C21A C20A 176.9(7)
C19A C20A C21A C16A 1.6(12)
C6B C1B C2B C3B 2.6(14)
C7B C1B C2B C3B 177.8(9)
C1B C2B C3B C4B -2(2)
C2B C3B C4B C5B 1(3)
C3B C4B C5B C6B -1(2)
C4B C5B C6B C1B 2(2)
C2B C1B C6B C5B -2.9(16)
C7B C1B C6B C5B -178.1(10)
C2B C1B C7B N1B -97.4(10)
C6B C1B C7B N1B 77.8(11)
C2B C1B C7B C8B 87.5(11)
C6B C1B C7B C8B -97.4(10)
N1B C7B C8B C11B 4.8(13)
C1B C7B C8B C11B -179.8(9)
N1B C7B C8B C10B -112.8(10)
C1B C7B C8B C10B 62.6(12)
N1B C7B C8B C9B 122.0(12)
C1B C7B C8B C9B -62.6(13)
C1B C7B N1B C12B 4.4(11)
C8B C7B N1B C12B 179.6(7)
C7B N1B C12B C13B -116.4(8)
C7B N1B C12B C15B 119.4(7)
N1B C12B C13B O13B 13.6(12)
C15B C12B C13B O13B 135.4(10)
N1B C12B C13B O14B -170.5(7)
C15B C12B C13B O14B -48.8(9)
O13B C13B O14B C14B 2.3(14)
C12B C13B O14B C14B -173.7(8)
N1B C12B C15B C16B -72.0(8)
C13B C12B C15B C16B 167.5(7)
C12B C15B C16B C17B 96.7(10)
C12B C15B C16B C21B -81.0(9)
C21B C16B C17B C18B -2.0(13)
C15B C16B C17B C18B -179.8(8)
C16B C17B C18B C19B 0.6(15)
C17B C18B C19B O19B -179.1(9)
C17B C18B C19B C20B 1.2(15)
O19B C19B C20B C21B 178.8(9)
C18B C19B C20B C21B -1.5(16)
C19B C20B C21B C16B 0.1(16)
C17B C16B C21B C20B 1.7(13)
C15B C16B C21B C20B 179.5(8)
